data_4517015
loop_
_publ_author_name
'Chen, Fei'
'Liu, Ning'
'Dai, Bin'

_publ_section_title
;
 Iron(II) Bis-CNN Pincer Complex-Catalyzed Cyclic Carbonate Synthesis at
 Room Temperature
;
_journal_issue 10
_journal_name_full 'ACS Sustainable Chemistry &amp; Engineering'
_journal_page_first 9065
_journal_paper_doi 10.1021/acssuschemeng.7b01990
_journal_volume 5
_journal_year 2017
_chemical_formula_sum 'C36 H34 Fe I2 N10'
_chemical_formula_weight 916.38
_space_group_crystal_system orthorhombic
_space_group_IT_number 61
_space_group_name_Hall '-P 2ac 2ab'
_space_group_name_H-M_alt 'P b c a'
_atom_sites_solution_hydrogens geom
_audit_creation_method SHELXL-2014/7
_cell_angle_alpha 90
_cell_angle_beta 90
_cell_angle_gamma 90
_cell_formula_units_Z 8
_cell_length_a 17.516(5)
_cell_length_b 19.233(6)
_cell_length_c 23.482(7)
_cell_measurement_reflns_used 4683
_cell_measurement_temperature 296(2)
_cell_measurement_theta_max 23.23
_cell_measurement_theta_min 2.34
_cell_volume 7911(4)
_computing_structure_refinement 'SHELXL-2014/7 (Sheldrick, 2014)'
_diffrn_ambient_temperature 296(2)
_diffrn_measured_fraction_theta_full 0.992
_diffrn_measured_fraction_theta_max 0.984
_diffrn_measurement_device_type CCD
_diffrn_radiation_type MoK\a
_diffrn_radiation_wavelength 0.71073
_diffrn_reflns_av_R_equivalents 0.0918
_diffrn_reflns_av_unetI/netI 0.0568
_diffrn_reflns_Laue_measured_fraction_full 0.992
_diffrn_reflns_Laue_measured_fraction_max 0.984
_diffrn_reflns_limit_h_max 19
_diffrn_reflns_limit_h_min -20
_diffrn_reflns_limit_k_max 21
_diffrn_reflns_limit_k_min -23
_diffrn_reflns_limit_l_max 27
_diffrn_reflns_limit_l_min -28
_diffrn_reflns_number 46209
_diffrn_reflns_point_group_measured_fraction_full 0.992
_diffrn_reflns_point_group_measured_fraction_max 0.984
_diffrn_reflns_theta_full 25.242
_diffrn_reflns_theta_max 25.332
_diffrn_reflns_theta_min 1.796
_exptl_absorpt_coefficient_mu 1.980
_exptl_absorpt_correction_type multi-scan
_exptl_absorpt_process_details sadabs
_exptl_crystal_colour colorless
_exptl_crystal_density_diffrn 1.539
_exptl_crystal_description block
_exptl_crystal_F_000 3616
_exptl_crystal_size_max 0.220
_exptl_crystal_size_mid 0.200
_exptl_crystal_size_min 0.180
_exptl_transmission_factor_max 0.864
_exptl_transmission_factor_min 0.864
_refine_diff_density_max 1.277
_refine_diff_density_min -1.208
_refine_diff_density_rms 0.171
_refine_ls_extinction_method none
_refine_ls_goodness_of_fit_ref 0.992
_refine_ls_hydrogen_treatment constr
_refine_ls_matrix_type full
_refine_ls_number_parameters 444
_refine_ls_number_reflns 7118
_refine_ls_number_restraints 0
_refine_ls_restrained_S_all 0.992
_refine_ls_R_factor_all 0.1288
_refine_ls_R_factor_gt 0.0857
_refine_ls_shift/su_max 0.001
_refine_ls_shift/su_mean 0.000
_refine_ls_structure_factor_coef Fsqd
_refine_ls_weighting_details 'w=1/[\s^2^(Fo^2^)+(0.1254P)^2^+146.5626P] where P=(Fo^2^+2Fc^2^)/3'
_refine_ls_weighting_scheme calc
_refine_ls_wR_factor_gt 0.2502
_refine_ls_wR_factor_ref 0.2816
_reflns_Friedel_coverage 0.000
_reflns_number_gt 4554
_reflns_number_total 7118
_reflns_threshold_expression 'I > 2\s(I)'
_cod_data_source_file sc7b01990_si_002.cif
_cod_data_source_block 1_sq
_cod_database_code 4517015
_shelx_shelxl_version_number 2014/7
_shelx_space_group_comment
;
The symmetry employed for this shelxl refinement is uniquely defined
by the following loop, which should always be used as a source of
symmetry information in preference to the above space-group names.
They are only intended as comments.
;
_shelx_estimated_absorpt_t_min 0.670
_shelx_estimated_absorpt_t_max 0.717

loop_
_space_group_symop_operation_xyz
'x, y, z'
'-x+1/2, -y, z+1/2'
'-x, y+1/2, -z+1/2'
'x+1/2, -y+1/2, -z'
'-x, -y, -z'
'x-1/2, y, -z-1/2'
'x, -y-1/2, z-1/2'
'-x-1/2, y-1/2, z'

loop_
_atom_site_label
_atom_site_type_symbol
_atom_site_fract_x
_atom_site_fract_y
_atom_site_fract_z
_atom_site_U_iso_or_equiv
_atom_site_adp_type
_atom_site_occupancy
_atom_site_site_symmetry_order
_atom_site_calc_flag
_atom_site_refinement_flags_posn
_atom_site_refinement_flags_adp
I2 I 0.56972(7) 0.31740(7) 0.75257(5) 0.0799(4) Uani 1 1 d . .
Fe1 Fe 0.86681(9) 0.23700(8) 0.57637(6) 0.0340(4) Uani 1 1 d . .
N10 N 0.7424(6) 0.3308(5) 0.5267(4) 0.043(2) Uani 1 1 d . .
N6 N 0.9444(6) 0.1773(5) 0.6141(4) 0.040(2) Uani 1 1 d . .
N7 N 0.9422(6) 0.1818(6) 0.6721(4) 0.045(3) Uani 1 1 d . .
N9 N 0.7636(6) 0.3342(5) 0.6179(4) 0.042(2) Uani 1 1 d . .
N2 N 0.9793(6) 0.3073(5) 0.5126(4) 0.042(2) Uani 1 1 d . .
N4 N 0.8143(5) 0.1296(5) 0.5069(4) 0.040(2) Uani 1 1 d . .
N3 N 0.8996(6) 0.2159(5) 0.5010(4) 0.039(2) Uani 1 1 d . .
N8 N 0.8475(6) 0.2584(5) 0.6540(4) 0.039(2) Uani 1 1 d . .
C15 C 0.7864(7) 0.3028(6) 0.5670(5) 0.039(3) Uani 1 1 d . .
N5 N 0.7426(6) 0.1236(5) 0.5833(4) 0.041(2) Uani 1 1 d . .
C36 C 0.8027(6) 0.1598(6) 0.5617(4) 0.036(3) Uani 1 1 d . .
C27 C 0.7627(7) 0.0759(6) 0.4975(5) 0.043(3) Uani 1 1 d . .
C26 C 0.8731(7) 0.1601(6) 0.4745(5) 0.039(3) Uani 1 1 d . .
C22 C 0.9579(7) 0.2521(6) 0.4776(5) 0.045(3) Uani 1 1 d . .
N1 N 0.9460(6) 0.3098(5) 0.5659(4) 0.042(2) Uani 1 1 d . .
C8 C 0.7967(7) 0.3105(7) 0.6673(5) 0.044(3) Uani 1 1 d . .
C33 C 0.7082(8) 0.1389(8) 0.6392(5) 0.053(3) Uani 1 1 d . .
H33A H 0.6539 0.1292 0.6371 0.064 Uiso 1 1 calc R U
H33B H 0.7141 0.1882 0.6469 0.064 Uiso 1 1 calc R U
C3 C 0.9961(8) 0.1404(8) 0.6966(6) 0.053(3) Uani 1 1 d . .
H3 H 1.0050 0.1354 0.7355 0.064 Uiso 1 1 calc R U
C1 C 1.0011(8) 0.1319(6) 0.6034(5) 0.046(3) Uani 1 1 d . .
H1 H 1.0159 0.1185 0.5670 0.055 Uiso 1 1 calc R U
C10 C 0.6632(8) 0.4276(7) 0.6434(6) 0.054(3) Uani 1 1 d . .
H10 H 0.6728 0.4305 0.6822 0.065 Uiso 1 1 calc R U
C32 C 0.7179(7) 0.0709(6) 0.5468(5) 0.039(3) Uani 1 1 d . .
C19 C 0.9787(8) 0.3634(7) 0.5916(6) 0.051(3) Uani 1 1 d . .
H19 H 0.9675 0.3774 0.6285 0.061 Uiso 1 1 calc R U
C24 C 0.9585(8) 0.1782(7) 0.3990(5) 0.051(3) Uani 1 1 d . .
H24 H 0.9782 0.1660 0.3636 0.061 Uiso 1 1 calc R U
C4 C 0.8896(6) 0.2277(6) 0.6945(5) 0.040(3) Uani 1 1 d . .
C31 C 0.6627(7) 0.0210(7) 0.5518(6) 0.050(3) Uani 1 1 d . .
H31 H 0.6344 0.0166 0.5851 0.060 Uiso 1 1 calc R U
C28 C 0.7504(7) 0.0338(6) 0.4501(5) 0.044(3) Uani 1 1 d . .
H28 H 0.7787 0.0381 0.4168 0.053 Uiso 1 1 calc R U
C21 C 1.0333(8) 0.3584(8) 0.5081(6) 0.057(4) Uani 1 1 d . .
H21 H 1.0654 0.3664 0.4772 0.068 Uiso 1 1 calc R U
C23 C 0.9874(9) 0.2343(7) 0.4258(6) 0.054(3) Uani 1 1 d . .
H23 H 1.0265 0.2602 0.4094 0.065 Uiso 1 1 calc R U
C13 C 0.6359(8) 0.4221(7) 0.5243(6) 0.055(3) Uani 1 1 d . .
H13 H 0.6278 0.4204 0.4852 0.066 Uiso 1 1 calc R U
C6 C 0.8272(8) 0.2966(8) 0.7641(5) 0.053(3) Uani 1 1 d . .
H6 H 0.8187 0.3092 0.8018 0.064 Uiso 1 1 calc R U
C12 C 0.5957(9) 0.4665(8) 0.5584(7) 0.065(4) Uani 1 1 d . .
H12 H 0.5601 0.4968 0.5426 0.078 Uiso 1 1 calc R U
C16 C 0.7423(8) 0.3085(7) 0.4664(5) 0.048(3) Uani 1 1 d . .
H16A H 0.7915 0.2882 0.4571 0.058 Uiso 1 1 calc R U
H16B H 0.7351 0.3489 0.4422 0.058 Uiso 1 1 calc R U
C20 C 1.0307(9) 0.3953(8) 0.5574(6) 0.065(4) Uani 1 1 d . .
H20 H 1.0591 0.4348 0.5662 0.078 Uiso 1 1 calc R U
C7 C 0.7864(8) 0.3285(8) 0.7218(5) 0.055(4) Uani 1 1 d . .
H7 H 0.7513 0.3630 0.7310 0.066 Uiso 1 1 calc R U
C11 C 0.6083(9) 0.4665(8) 0.6172(8) 0.071(4) Uani 1 1 d . .
H11 H 0.5774 0.4945 0.6398 0.085 Uiso 1 1 calc R U
C9 C 0.7039(8) 0.3833(6) 0.6079(6) 0.048(3) Uani 1 1 d . .
C17 C 0.6811(9) 0.2568(9) 0.4540(6) 0.062(4) Uani 1 1 d . .
H17A H 0.6315 0.2776 0.4610 0.074 Uiso 1 1 calc R U
H17B H 0.6866 0.2171 0.4792 0.074 Uiso 1 1 calc R U
C14 C 0.6903(7) 0.3785(6) 0.5512(5) 0.043(3) Uani 1 1 d . .
C29 C 0.6911(8) -0.0165(7) 0.4567(7) 0.059(4) Uani 1 1 d . .
H29 H 0.6799 -0.0459 0.4264 0.071 Uiso 1 1 calc R U
C2 C 1.0350(8) 0.1072(8) 0.6534(6) 0.056(3) Uani 1 1 d . .
H2 H 1.0749 0.0756 0.6567 0.067 Uiso 1 1 calc R U
C25 C 0.9005(8) 0.1380(7) 0.4220(5) 0.048(3) Uani 1 1 d . .
H25 H 0.8813 0.0989 0.4036 0.058 Uiso 1 1 calc R U
C30 C 0.6503(8) -0.0227(7) 0.5061(6) 0.056(4) Uani 1 1 d . .
H30 H 0.6132 -0.0572 0.5089 0.068 Uiso 1 1 calc R U
C5 C 0.8801(8) 0.2466(8) 0.7520(5) 0.057(4) Uani 1 1 d . .
H5 H 0.9087 0.2257 0.7807 0.068 Uiso 1 1 calc R U
I1 I 0.97079(6) 0.08480(6) 0.85448(4) 0.0656(3) Uani 1 1 d . .
C34 C 0.7407(11) 0.0994(9) 0.6876(6) 0.074(5) Uani 1 1 d . .
H34A H 0.7953 0.1073 0.6894 0.088 Uiso 1 1 calc R U
H34B H 0.7322 0.0501 0.6817 0.088 Uiso 1 1 calc R U
C35 C 0.7047(12) 0.1212(10) 0.7427(7) 0.083(5) Uani 1 1 d . .
H35A H 0.7123 0.1702 0.7483 0.125 Uiso 1 1 calc R U
H35B H 0.7277 0.0960 0.7736 0.125 Uiso 1 1 calc R U
H35C H 0.6509 0.1114 0.7416 0.125 Uiso 1 1 calc R U
C18 C 0.6859(13) 0.2330(12) 0.3929(7) 0.103(7) Uani 1 1 d . .
H18A H 0.6873 0.2728 0.3683 0.154 Uiso 1 1 calc R U
H18B H 0.6420 0.2051 0.3840 0.154 Uiso 1 1 calc R U
H18C H 0.7313 0.2059 0.3877 0.154 Uiso 1 1 calc R U

loop_
_atom_site_aniso_label
_atom_site_aniso_U_11
_atom_site_aniso_U_22
_atom_site_aniso_U_33
_atom_site_aniso_U_23
_atom_site_aniso_U_13
_atom_site_aniso_U_12
I2 0.0646(7) 0.0967(9) 0.0783(8) 0.0267(6) -0.0145(6) -0.0223(6)
Fe1 0.0349(8) 0.0376(9) 0.0296(8) -0.0007(7) 0.0010(6) -0.0028(7)
N10 0.049(6) 0.049(6) 0.031(5) 0.003(4) -0.011(4) -0.007(5)
N6 0.045(6) 0.047(6) 0.027(5) 0.002(4) 0.002(4) 0.002(5)
N7 0.045(6) 0.053(6) 0.038(5) 0.013(5) -0.005(4) -0.008(5)
N9 0.036(5) 0.036(5) 0.055(6) -0.002(4) -0.001(5) 0.009(4)
N2 0.048(6) 0.038(5) 0.039(5) 0.003(4) 0.006(4) -0.012(5)
N4 0.036(5) 0.050(6) 0.033(5) -0.009(4) 0.001(4) -0.006(5)
N3 0.037(5) 0.047(6) 0.034(5) -0.001(4) -0.004(4) 0.000(5)
N8 0.041(5) 0.037(5) 0.038(5) 0.006(4) 0.004(4) -0.003(4)
C15 0.043(7) 0.043(7) 0.031(6) 0.000(5) 0.004(5) -0.017(6)
N5 0.042(6) 0.042(6) 0.039(5) -0.001(4) 0.001(4) 0.000(5)
C36 0.035(6) 0.046(7) 0.028(5) -0.003(5) 0.002(4) 0.000(5)
C27 0.049(7) 0.037(6) 0.042(6) 0.005(5) -0.016(5) -0.010(6)
C26 0.038(6) 0.049(7) 0.029(5) -0.001(5) -0.001(5) 0.005(5)
C22 0.050(7) 0.034(6) 0.050(7) -0.002(5) 0.001(6) -0.004(6)
N1 0.045(6) 0.051(6) 0.029(5) 0.003(4) -0.005(4) 0.001(5)
C8 0.038(6) 0.050(7) 0.045(7) -0.012(6) 0.010(5) -0.007(6)
C33 0.051(8) 0.068(9) 0.040(7) -0.011(6) 0.014(6) 0.001(7)
C3 0.046(7) 0.066(9) 0.048(7) 0.009(7) -0.011(6) 0.003(7)
C1 0.054(8) 0.038(7) 0.045(7) 0.009(5) -0.002(6) 0.009(6)
C10 0.061(9) 0.044(7) 0.057(8) -0.003(6) 0.017(7) 0.024(7)
C32 0.036(6) 0.034(6) 0.047(7) 0.004(5) -0.005(5) 0.005(5)
C19 0.054(8) 0.047(7) 0.051(7) 0.005(6) -0.019(6) -0.013(6)
C24 0.052(8) 0.063(9) 0.039(7) -0.002(6) 0.013(6) 0.009(7)
C4 0.032(6) 0.049(7) 0.037(6) 0.006(5) -0.005(5) -0.002(5)
C31 0.031(6) 0.053(8) 0.065(8) 0.016(7) 0.000(6) -0.001(6)
C28 0.043(7) 0.046(7) 0.043(6) 0.000(5) -0.005(5) 0.006(6)
C21 0.061(9) 0.060(9) 0.049(8) 0.018(7) 0.001(6) -0.021(7)
C23 0.072(9) 0.044(7) 0.047(7) 0.005(6) 0.022(7) -0.012(7)
C13 0.062(9) 0.048(8) 0.055(8) 0.013(6) -0.002(7) 0.004(7)
C6 0.045(7) 0.077(10) 0.038(7) -0.007(6) 0.011(6) -0.001(7)
C12 0.067(10) 0.053(9) 0.075(10) 0.012(7) -0.004(8) 0.015(8)
C16 0.060(8) 0.050(7) 0.033(6) -0.004(5) -0.003(6) 0.002(6)
C20 0.071(10) 0.065(9) 0.059(9) 0.010(7) -0.009(7) -0.031(8)
C7 0.039(7) 0.083(10) 0.043(7) -0.018(7) 0.011(6) -0.005(7)
C11 0.063(10) 0.063(10) 0.086(12) -0.003(8) 0.016(9) 0.009(8)
C9 0.055(8) 0.033(6) 0.055(8) 0.003(6) 0.002(6) 0.000(6)
C17 0.068(9) 0.076(10) 0.042(7) 0.000(7) -0.016(7) -0.011(8)
C14 0.039(7) 0.041(7) 0.048(7) 0.010(5) -0.003(5) 0.005(5)
C29 0.063(9) 0.040(7) 0.074(10) -0.004(7) -0.029(8) -0.005(7)
C2 0.046(8) 0.062(9) 0.060(8) 0.007(7) -0.010(7) -0.001(7)
C25 0.066(8) 0.041(7) 0.037(6) -0.011(5) -0.001(6) 0.002(6)
C30 0.060(9) 0.037(7) 0.072(10) 0.005(7) -0.012(7) -0.010(6)
C5 0.058(9) 0.076(10) 0.036(6) 0.002(7) 0.001(6) -0.007(8)
I1 0.0746(7) 0.0726(7) 0.0497(5) 0.0075(4) 0.0009(5) -0.0126(5)
C34 0.089(12) 0.072(10) 0.060(9) 0.020(8) 0.007(8) 0.025(9)
C35 0.113(15) 0.073(11) 0.063(10) 0.002(8) 0.005(10) -0.024(11)
C18 0.128(18) 0.120(17) 0.060(11) -0.052(11) -0.007(11) -0.013(14)

loop_
_atom_type_symbol
_atom_type_description
_atom_type_scat_dispersion_real
_atom_type_scat_dispersion_imag
_atom_type_scat_source
C C 0.0033 0.0016 'International Tables Vol C Tables 4.2.6.8 and 6.1.1.4'
H H 0.0000 0.0000 'International Tables Vol C Tables 4.2.6.8 and 6.1.1.4'
N N 0.0061 0.0033 'International Tables Vol C Tables 4.2.6.8 and 6.1.1.4'
I I -0.4742 1.8119 'International Tables Vol C Tables 4.2.6.8 and 6.1.1.4'
Fe Fe 0.3463 0.8444 'International Tables Vol C Tables 4.2.6.8 and 6.1.1.4'

loop_
_geom_angle_atom_site_label_1
_geom_angle_atom_site_label_2
_geom_angle_atom_site_label_3
_geom_angle
C36 Fe1 N3 80.9(4)
C36 Fe1 N8 103.8(4)
N3 Fe1 N8 172.7(4)
C36 Fe1 C15 93.5(5)
N3 Fe1 C15 104.9(4)
N8 Fe1 C15 80.5(4)
C36 Fe1 N6 91.9(5)
N3 Fe1 N6 94.9(4)
N8 Fe1 N6 79.6(4)
C15 Fe1 N6 160.0(4)
C36 Fe1 N1 160.8(4)
N3 Fe1 N1 79.9(4)
N8 Fe1 N1 95.2(4)
C15 Fe1 N1 91.9(4)
N6 Fe1 N1 89.2(4)
C15 N10 C14 110.2(10)
C15 N10 C16 124.3(11)
C14 N10 C16 125.1(10)
C1 N6 N7 104.3(9)
C1 N6 Fe1 142.7(8)
N7 N6 Fe1 112.9(7)
C3 N7 N6 111.4(11)
C3 N7 C4 132.5(11)
N6 N7 C4 116.1(9)
C15 N9 C8 117.1(10)
C15 N9 C9 110.8(10)
C8 N9 C9 131.9(11)
C21 N2 N1 109.7(10)
C21 N2 C22 133.5(11)
N1 N2 C22 116.5(9)
C27 N4 C26 134.5(10)
C27 N4 C36 110.6(9)
C26 N4 C36 115.0(9)
C26 N3 C22 119.4(10)
C26 N3 Fe1 120.3(8)
C22 N3 Fe1 119.7(8)
C4 N8 C8 121.0(10)
C4 N8 Fe1 119.2(8)
C8 N8 Fe1 119.5(8)
N10 C15 N9 105.4(10)
N10 C15 Fe1 140.9(9)
N9 C15 Fe1 113.7(8)
C36 N5 C32 112.5(9)
C36 N5 C33 123.1(10)
C32 N5 C33 124.4(10)
N5 C36 N4 103.8(9)
N5 C36 Fe1 142.4(8)
N4 C36 Fe1 113.5(8)
N4 C27 C32 106.6(10)
N4 C27 C28 131.2(12)
C32 C27 C28 122.2(11)
N3 C26 C25 122.9(11)
N3 C26 N4 109.9(9)
C25 C26 N4 127.1(11)
N3 C22 C23 121.2(11)
N3 C22 N2 110.9(10)
C23 C22 N2 128.0(12)
C19 N1 N2 104.9(10)
C19 N1 Fe1 142.6(9)
N2 N1 Fe1 112.5(7)
C7 C8 N8 119.6(13)
C7 C8 N9 131.6(13)
N8 C8 N9 108.8(10)
N5 C33 C34 115.1(12)
N7 C3 C2 107.5(12)
N6 C1 C2 112.2(12)
C11 C10 C9 115.3(14)
C31 C32 C27 121.0(12)
C31 C32 N5 132.6(12)
C27 C32 N5 106.4(10)
N1 C19 C20 111.9(13)
C23 C24 C25 122.6(12)
N8 C4 N7 112.2(10)
N8 C4 C5 120.1(12)
N7 C4 C5 127.6(11)
C30 C31 C32 118.2(13)
C27 C28 C29 114.8(12)
C20 C21 N2 106.7(12)
C22 C23 C24 118.4(12)
C12 C13 C14 117.1(13)
C5 C6 C7 121.2(12)
C13 C12 C11 119.8(14)
N10 C16 C17 112.4(11)
C21 C20 C19 106.8(13)
C8 C7 C6 120.6(14)
C10 C11 C12 123.8(15)
C14 C9 C10 122.8(13)
C14 C9 N9 104.1(11)
C10 C9 N9 133.0(13)
C16 C17 C18 110.3(14)
C9 C14 N10 109.3(10)
C9 C14 C13 121.0(12)
N10 C14 C13 129.5(12)
C30 C29 C28 122.2(13)
C1 C2 C3 104.5(12)
C26 C25 C24 115.3(12)
C29 C30 C31 121.5(13)
C6 C5 C4 117.5(13)
C33 C34 C35 111.0(14)

loop_
_geom_bond_atom_site_label_1
_geom_bond_atom_site_label_2
_geom_bond_distance
Fe1 C36 1.893(12)
Fe1 N3 1.904(9)
Fe1 N8 1.899(10)
Fe1 C15 1.905(13)
Fe1 N6 1.987(10)
Fe1 N1 1.986(10)
N10 C15 1.335(15)
N10 C14 1.417(16)
N10 C16 1.480(14)
N6 C1 1.347(16)
N6 N7 1.365(13)
N7 C3 1.363(16)
N7 C4 1.380(16)
N9 C15 1.397(15)
N9 C8 1.376(16)
N9 C9 1.428(16)
N2 C21 1.367(16)
N2 N1 1.382(13)
N2 C22 1.393(15)
N4 C27 1.391(15)
N4 C26 1.407(15)
N4 C36 1.426(14)
N3 C26 1.323(15)
N3 C22 1.354(16)
N8 C4 1.342(15)
N8 C8 1.375(16)
N5 C36 1.360(15)
N5 C32 1.396(15)
N5 C33 1.474(14)
C27 C32 1.401(17)
C27 C28 1.394(17)
C26 C25 1.391(16)
C22 C23 1.366(18)
N1 C19 1.324(16)
C8 C7 1.337(17)
C33 C34 1.480(19)
C3 C2 1.38(2)
C1 C2 1.398(18)
C10 C11 1.37(2)
C10 C9 1.387(18)
C32 C31 1.367(17)
C19 C20 1.361(19)
C24 C23 1.347(19)
C24 C25 1.387(19)
C4 C5 1.407(17)
C31 C30 1.38(2)
C28 C29 1.428(19)
C21 C20 1.36(2)
C13 C12 1.37(2)
C13 C14 1.418(17)
C6 C5 1.37(2)
C6 C7 1.37(2)
C12 C11 1.40(2)
C16 C17 1.491(19)
C9 C14 1.355(18)
C17 C18 1.51(2)
C29 C30 1.37(2)
C34 C35 1.50(2)

loop_
_geom_torsion_atom_site_label_1
_geom_torsion_atom_site_label_2
_geom_torsion_atom_site_label_3
_geom_torsion_atom_site_label_4
_geom_torsion
C1 N6 N7 C3 0.0(13)
Fe1 N6 N7 C3 -179.9(8)
C1 N6 N7 C4 177.9(10)
Fe1 N6 N7 C4 -2.0(12)
C36 Fe1 N8 C4 89.5(9)
C15 Fe1 N8 C4 -179.1(9)
N6 Fe1 N8 C4 0.1(9)
N1 Fe1 N8 C4 -88.0(9)
C36 Fe1 N8 C8 -97.6(9)
C15 Fe1 N8 C8 -6.3(9)
N6 Fe1 N8 C8 173.0(10)
N1 Fe1 N8 C8 84.8(9)
C14 N10 C15 N9 -1.5(13)
C16 N10 C15 N9 -174.6(11)
C14 N10 C15 Fe1 178.9(11)
C16 N10 C15 Fe1 6(2)
C8 N9 C15 N10 175.4(10)
C9 N9 C15 N10 -0.4(13)
C8 N9 C15 Fe1 -4.9(13)
C9 N9 C15 Fe1 179.4(8)
C32 N5 C36 N4 2.5(12)
C33 N5 C36 N4 -177.5(11)
C32 N5 C36 Fe1 175.5(11)
C33 N5 C36 Fe1 -5(2)
C27 N4 C36 N5 -1.2(13)
C26 N4 C36 N5 178.1(10)
C27 N4 C36 Fe1 -176.6(8)
C26 N4 C36 Fe1 2.7(13)
N3 Fe1 C36 N5 -171.5(15)
N8 Fe1 C36 N5 14.1(15)
C15 Fe1 C36 N5 -67.0(15)
N6 Fe1 C36 N5 93.8(14)
N1 Fe1 C36 N5 -173.3(11)
N3 Fe1 C36 N4 1.1(8)
N8 Fe1 C36 N4 -173.3(8)
C15 Fe1 C36 N4 105.6(9)
N6 Fe1 C36 N4 -93.6(8)
N1 Fe1 C36 N4 -1(2)
C26 N4 C27 C32 -179.6(12)
C36 N4 C27 C32 -0.5(13)
C26 N4 C27 C28 -2(2)
C36 N4 C27 C28 177.1(12)
C22 N3 C26 C25 -2.6(18)
Fe1 N3 C26 C25 -173.2(9)
C22 N3 C26 N4 178.5(10)
Fe1 N3 C26 N4 7.9(13)
C27 N4 C26 N3 172.6(12)
C36 N4 C26 N3 -6.5(14)
C27 N4 C26 C25 -6(2)
C36 N4 C26 C25 174.6(12)
C26 N3 C22 C23 3.3(19)
Fe1 N3 C22 C23 174.0(10)
C26 N3 C22 N2 -177.9(10)
Fe1 N3 C22 N2 -7.2(14)
C21 N2 C22 N3 -179.3(13)
N1 N2 C22 N3 8.0(15)
C21 N2 C22 C23 -1(2)
N1 N2 C22 C23 -173.3(13)
C21 N2 N1 C19 1.8(13)
C22 N2 N1 C19 176.2(11)
C21 N2 N1 Fe1 -179.9(9)
C22 N2 N1 Fe1 -5.5(13)
C4 N8 C8 C7 -3.3(18)
Fe1 N8 C8 C7 -176.0(10)
C4 N8 C8 N9 177.8(10)
Fe1 N8 C8 N9 5.1(13)
C15 N9 C8 C7 -178.7(14)
C9 N9 C8 C7 -4(2)
C15 N9 C8 N8 0.0(14)
C9 N9 C8 N8 174.7(11)
C36 N5 C33 C34 -91.5(16)
C32 N5 C33 C34 88.4(16)
N6 N7 C3 C2 -0.1(15)
C4 N7 C3 C2 -177.6(12)
N7 N6 C1 C2 0.2(14)
Fe1 N6 C1 C2 -180.0(11)
N4 C27 C32 C31 -177.9(11)
C28 C27 C32 C31 4.2(18)
N4 C27 C32 N5 2.0(13)
C28 C27 C32 N5 -175.9(11)
C36 N5 C32 C31 176.9(12)
C33 N5 C32 C31 -3(2)
C36 N5 C32 C27 -2.9(13)
C33 N5 C32 C27 177.2(11)
N2 N1 C19 C20 0.4(15)
Fe1 N1 C19 C20 -177.1(11)
C8 N8 C4 N7 -174.0(10)
Fe1 N8 C4 N7 -1.2(13)
C8 N8 C4 C5 2.6(17)
Fe1 N8 C4 C5 175.4(10)
C3 N7 C4 N8 179.5(12)
N6 N7 C4 N8 2.1(14)
C3 N7 C4 C5 3(2)
N6 N7 C4 C5 -174.2(12)
C27 C32 C31 C30 -2.5(18)
N5 C32 C31 C30 177.6(12)
N4 C27 C28 C29 -179.9(12)
C32 C27 C28 C29 -2.6(17)
N1 N2 C21 C20 -3.3(15)
C22 N2 C21 C20 -176.3(14)
N3 C22 C23 C24 -2(2)
N2 C22 C23 C24 179.6(13)
C25 C24 C23 C22 0(2)
C14 C13 C12 C11 -1(2)
C15 N10 C16 C17 95.2(15)
C14 N10 C16 C17 -76.9(16)
N2 C21 C20 C19 3.4(17)
N1 C19 C20 C21 -2.4(18)
N8 C8 C7 C6 1(2)
N9 C8 C7 C6 -180.0(13)
C5 C6 C7 C8 1(2)
C9 C10 C11 C12 -4(2)
C13 C12 C11 C10 5(3)
C11 C10 C9 C14 0(2)
C11 C10 C9 N9 -178.7(14)
C15 N9 C9 C14 2.1(14)
C8 N9 C9 C14 -172.8(12)
C15 N9 C9 C10 -179.2(14)
C8 N9 C9 C10 6(2)
N10 C16 C17 C18 -177.0(14)
C10 C9 C14 N10 178.2(12)
N9 C9 C14 N10 -2.9(14)
C10 C9 C14 C13 4(2)
N9 C9 C14 C13 -177.5(11)
C15 N10 C14 C9 2.9(14)
C16 N10 C14 C9 176.0(11)
C15 N10 C14 C13 176.8(13)
C16 N10 C14 C13 -10(2)
C12 C13 C14 C9 -3(2)
C12 C13 C14 N10 -176.1(13)
C27 C28 C29 C30 -0.5(19)
N6 C1 C2 C3 -0.2(16)
N7 C3 C2 C1 0.2(16)
N3 C26 C25 C24 0.5(18)
N4 C26 C25 C24 179.2(12)
C23 C24 C25 C26 1(2)
C28 C29 C30 C31 2(2)
C32 C31 C30 C29 -1(2)
C7 C6 C5 C4 -2(2)
N8 C4 C5 C6 -0.1(19)
N7 C4 C5 C6 175.9(12)
N5 C33 C34 C35 177.2(14)
